data_1573282
loop_
_publ_author_name
'Tanuhadi, Elias'
'Bair, Anna S.'
'Johnson, Mary'
'Fontaine, Philip'
'Klosin, Jerzy'
'Pal, Sudipta'
'Arnold, Polly L.'

_publ_section_title
;
 Stabilization of reactive rare earth alkyl complexes through mechanistic
 studies
;
_journal_name_full 'Chemical Science'
_journal_paper_doi 10.1039/D4SC05983B
_journal_year 2024
_chemical_formula_moiety 'C22 H57 Lu O P2 Si3'
_chemical_formula_sum 'C22 H57 Lu O P2 Si3'
_chemical_formula_weight 658.85
_space_group_crystal_system orthorhombic
_space_group_IT_number 19
_space_group_name_Hall 'P 2ac 2ab'
_space_group_name_H-M_alt 'P 21 21 21'
_atom_sites_solution_hydrogens geom
_atom_sites_solution_primary dual
_audit_creation_date 2024-04-18
_audit_creation_method
;
Olex2 1.5
(compiled 2022.04.07 svn.rca3783a0 for OlexSys, GUI svn.r6498)
;
_audit_update_record
;
2024-04-25 deposited with the CCDC.	2024-10-31 downloaded from the CCDC.
;
_cell_angle_alpha 90
_cell_angle_beta 90
_cell_angle_gamma 90
_cell_formula_units_Z 4
_cell_length_a 10.49690(10)
_cell_length_b 18.04320(10)
_cell_length_c 18.05330(10)
_cell_measurement_reflns_used 151506
_cell_measurement_temperature 99.98(13)
_cell_measurement_theta_max 79.4610
_cell_measurement_theta_min 4.8240
_cell_volume 3419.25(4)
_computing_cell_refinement 'CrysAlisPro 1.171.42.101a (Rigaku OD, 2023)'
_computing_data_collection 'CrysAlisPro 1.171.42.101a (Rigaku OD, 2023)'
_computing_data_reduction 'CrysAlisPro 1.171.42.101a (Rigaku OD, 2023)'
_computing_molecular_graphics 'Olex2 1.5 (Dolomanov et al., 2009)'
_computing_publication_material 'Olex2 1.5 (Dolomanov et al., 2009)'
_computing_structure_refinement 'SHELXL 2018/3 (Sheldrick, 2015)'
_computing_structure_solution 'SHELXT 2018/2 (Sheldrick, 2018)'
_diffrn_ambient_environment N~2~
_diffrn_ambient_temperature 99.98(13)
_diffrn_detector 'Hybrid Pixel Array Detector'
_diffrn_detector_area_resol_mean 10.0000
_diffrn_detector_type HyPix
_diffrn_measured_fraction_theta_full 1.000
_diffrn_measured_fraction_theta_max 0.994
_diffrn_measurement_details
;
List of Runs (angles in degrees, time in seconds):

  # Type    Start    End  Width  t~exp~   \w     \q     \k     \f   Frames
#--------------------------------------------------------------------------
  1  \w    -86.00 -16.00   0.50    0.20    --  -47.69 125.00  90.00  140
  2  \w    -63.00  25.00   0.50    0.20    --  -47.69  57.00-150.00  176
  3  \w    -16.00  28.00   0.50    0.20    --  -47.69  19.00 -90.00   88
  4  \w    -42.00  26.00   0.50    0.20    --  -47.69  37.00 -30.00  136
  5  \w    -16.00  28.00   0.50    0.20    --  -47.69  19.00  60.00   88
  6  \w    -70.00  16.00   0.50    0.20    --  -47.69  77.00 -30.00  172
  7  \w    -42.00  26.00   0.50    0.20    --  -47.69  37.00  90.00  136
  8  \w    -42.00  26.00   0.50    0.20    --  -47.69  37.00-150.00  136
  9  \w    -86.00 -16.00   0.50    0.20    --  -47.69 125.00 150.00  140
 10  \w    -27.00   8.00   0.50    0.20    --   47.69 -19.00 120.00   70
 11  \w   -163.00-106.00   0.50    0.81    --  -91.75 -61.00 -30.00  114
 12  \w    101.00 178.00   0.50    0.81    --  113.25  30.00-120.00  154
 13  \w    101.00 178.00   0.50    0.81    --  113.25  30.00 -90.00  154
 14  \w     42.00 135.00   0.50    0.81    --  113.25 -75.00 171.92  186
 15  \w    100.00 172.00   0.50    0.81    --  113.25  15.00-180.00  144
 16  \w     42.00 106.00   0.50    0.81    --  113.25 -94.00 -30.00  128
 17  \w     42.00 139.00   0.50    0.81    --  113.25 -83.00-176.30  194
 18  \w     42.00  87.00   0.50    0.81    --  113.25 -68.00-176.67   90
 19  \w     42.00  71.00   0.50    0.81    --  113.25 -61.00-120.00   58
 20  \w    110.00 178.00   0.50    0.81    --  113.25  77.00  30.00  136
 21  \w     42.00 136.00   0.50    0.81    --  113.25 -77.00   0.00  188
 22  \w    100.00 172.00   0.50    0.81    --  113.25  15.00-150.00  144
 23  \w     42.00 106.00   0.50    0.81    --  113.25 -94.00-180.00  128
 24  \w     95.00 178.00   0.50    0.81    --  113.25 125.00-120.00  166
 25  \w    101.00 178.00   0.50    0.81    --  113.25  30.00   0.00  154
 26  \w     42.00 106.00   0.50    0.81    --  113.25 -94.00  30.00  128
 27  \w     42.00 136.00   0.50    0.81    --  113.25 -77.00-120.00  188
 28  \w     44.00 111.00   0.50    0.81    --  113.25-125.00-120.00  134
 29  \w    101.00 178.00   0.50    0.81    --  113.25  38.00  50.19  154
 30  \w    108.00 178.00   0.50    0.81    --  113.25  92.00 112.05  140
 31  \w     42.00 135.00   0.50    0.81    --  113.25 -75.00 178.77  186
 32  \w     42.00 135.00   0.50    0.81    --  113.25 -75.00 -71.04  186
 33  \w    106.00 178.00   0.50    0.81    --  113.25  61.00-150.00  144
 34  \w     44.00 111.00   0.50    0.81    --  113.25-125.00  90.00  134
 35  \w     42.00  71.00   0.50    0.81    --  113.25 -61.00 120.00   58
 36  \w     42.00 106.00   0.50    0.81    --  113.25 -94.00  60.00  128
 37  \w    100.00 172.00   0.50    0.81    --  113.25  15.00  60.00  144
 38  \w     42.00 106.00   0.50    0.81    --  113.25 -94.00 -90.00  128
 39  \w    101.00 178.00   0.50    0.81    --  113.25  45.00-150.00  154
 40  \w    106.00 178.00   0.50    0.81    --  113.25  61.00 -90.00  144
 41  \w    101.00 178.00   0.50    0.81    --  113.25  45.00   0.00  154
 42  \w     44.00 111.00   0.50    0.81    --  113.25-125.00 -90.00  134
 43  \w    101.00 178.00   0.50    0.81    --  113.25  30.00 -30.00  154
 44  \w     42.00 106.00   0.50    0.81    --  113.25 -94.00   0.00  128
 45  \w     42.00  71.00   0.50    0.81    --  113.25 -61.00  60.00   58
 46  \w    110.00 178.00   0.50    0.81    --  113.25  77.00  90.00  136
 47  \w     42.00 106.00   0.50    0.81    --  113.25 -94.00-120.00  128
 48  \w     42.00 106.00   0.50    0.81    --  113.25 -94.00 120.00  128
 49  \w    101.00 178.00   0.50    0.81    --  113.25  30.00  90.00  154
 50  \w    110.00 178.00   0.50    0.81    --  113.25  77.00-150.00  136
 51  \w    107.00 178.00   0.50    0.81    --  113.25  97.00 103.02  142
 52  \w     42.00  71.00   0.50    0.81    --  113.25 -61.00 -60.00   58
 53  \w     95.00 178.00   0.50    0.81    --  113.25 125.00 150.00  166
 54  \w     42.00 136.00   0.50    0.81    --  113.25 -77.00  30.00  188
 55  \w     42.00 106.00   0.50    0.81    --  113.25 -94.00 150.00  128
 56  \w     42.00 136.00   0.50    0.81    --  113.25 -77.00  90.00  188
 57  \w    101.00 178.00   0.50    0.81    --  113.25  30.00 -60.00  154
 58  \w    106.00 178.00   0.50    0.81    --  113.25  61.00 -60.00  144
 59  \w    101.00 178.00   0.50    0.81    --  113.25  45.00 150.00  154
 60  \w     44.00 111.00   0.50    0.81    --  113.25-125.00 -30.00  134
 61  \w     44.00 111.00   0.50    0.81    --  113.25-125.00   0.00  134
 62  \w     44.00 111.00   0.50    0.81    --  113.25-125.00  60.00  134
 63  \w     42.00 106.00   0.50    0.81    --  113.25 -94.00 -60.00  128
 64  \w    110.00 178.00   0.50    0.81    --  113.25  77.00 -30.00  136
 65  \w     42.00 136.00   0.50    0.81    --  113.25 -77.00 150.00  188
 66  \w    106.00 178.00   0.50    0.81    --  113.25  61.00-120.00  144
 67  \w     95.00 178.00   0.50    0.81    --  113.25 125.00 -90.00  166
 68  \w     95.00 178.00   0.50    0.81    --  113.25 125.00  90.00  166
 69  \w     42.00 136.00   0.50    0.81    --  113.25 -77.00 -60.00  188
 70  \w     42.00 106.00   0.50    0.81    --  113.25 -94.00-150.00  128
 71  \w     42.00 106.00   0.50    0.81    --  113.25 -94.00  90.00  128
 72  \w     44.00 111.00   0.50    0.81    --  113.25-125.00-180.00  134
 73  \w     42.00  71.00   0.50    0.81    --  113.25 -61.00 -30.00   58
 74  \w    106.00 178.00   0.50    0.81    --  113.25  61.00 120.00  144
 75  \w    101.00 178.00   0.50    0.81    --  113.25  45.00-180.00  154
 76  \w    101.00 178.00   0.50    0.81    --  113.25  45.00  60.00  154
 77  \w    101.00 178.00   0.50    0.81    --  113.25  45.00 120.00  154
 78  \w    101.00 178.00   0.50    0.81    --  113.25  30.00-150.00  154
 79  \w     42.00 141.00   0.50    0.81    --  113.25 -88.00  62.20  198
 80  \w    101.00 178.00   0.50    0.81    --  113.25  30.00  60.00  154
 81  \w     95.00 178.00   0.50    0.81    --  113.25 125.00 -30.00  166
 82  \w     95.00 178.00   0.50    0.81    --  113.25 125.00  30.00  166
 83  \w     42.00 136.00   0.50    0.81    --  113.25 -77.00-150.00  188
 84  \w     42.00 136.00   0.50    0.81    --  113.25 -77.00 120.00  188
 85  \w   -119.00 -35.00   0.50    0.20    --  -47.69 -45.00-144.37  168
 86  \w   -119.00 -35.00   0.50    0.20    --  -47.69 -46.00  14.35  168
 87  \w   -119.00 -35.00   0.50    0.20    --  -47.69 -46.00 -24.28  168
 88  \w   -120.00 -35.00   0.50    0.20    --  -47.69 -44.00-104.91  170
 89  \w   -119.00 -35.00   0.50    0.20    --  -47.69 -46.00 -51.46  168
 90  \w   -119.00 -35.00   0.50    0.20    --  -47.69 -46.00 139.31  168
 91  \w   -120.00 -35.00   0.50    0.20    --  -47.69 -43.00  90.82  170
 92  \w   -120.00 -35.00   0.50    0.20    --  -47.69 -42.00  47.56  170
 93  \w   -120.00 -35.00   0.50    0.20    --  -47.69 -44.00-176.06  170
 94  \w     35.00 119.00   0.50    0.20    --   47.69  47.00-174.26  168
 95  \w     35.00 119.00   0.50    0.20    --   47.69  45.00  -1.51  168
 96  \w     35.00 119.00   0.50    0.20    --   47.69  47.00 -80.93  168
 97  \w   -163.00 -89.00   0.50    0.81    --  -91.75 -45.00  47.26  148
 98  \w   -163.00 -82.00   0.50    0.81    --  -91.75 -47.00 -12.19  162
 99  \w   -163.00 -79.00   0.50    0.81    --  -91.75 -45.00 -60.00  168
100  \w   -163.00 -79.00   0.50    0.81    --  -91.75 -45.00-120.00  168
101  \w   -163.00 -79.00   0.50    0.81    --  -91.75 -46.00  17.79  168
102  \w   -164.00 -78.00   0.50    0.81    --  -91.75 -44.00 106.18  172
103  \w   -164.00 -78.00   0.50    0.81    --  -91.75 -43.00-167.16  172
104  \w   -163.00 -79.00   0.50    0.81    --  -91.75 -45.00 150.00  168
105  \w   -163.00 -79.00   0.50    0.81    --  -91.75 -46.00 -81.52  168
106  \w   -163.00 -79.00   0.50    0.81    --  -91.75 -45.00 165.20  168
107  \w   -163.00 -79.00   0.50    0.81    --  -91.75 -46.00  38.47  168
108  \w   -163.00 -79.00   0.50    0.81    --  -91.75 -45.00 -30.00  168
109  \w   -163.00 -79.00   0.50    0.81    --  -91.75 -45.00  62.13  168
110  \w   -163.00 -79.00   0.50    0.81    --  -91.75 -45.00  90.00  168
111  \w   -164.00 -78.00   0.50    0.81    --  -91.75 -44.00-140.74  172
112  \w   -163.00 -79.00   0.50    0.81    --  -91.75 -45.00  80.81  168
113  \w   -163.00 -79.00   0.50    0.81    --  -91.75 -46.00 137.54  168
114  \w   -163.00 -79.00   0.50    0.81    --  -91.75 -45.00-103.31  168
115  \w   -163.00 -79.00   0.50    0.81    --  -91.75 -45.00-180.00  168
116  \w   -163.00 -79.00   0.50    0.81    --  -91.75 -45.00 -40.91  168
117  \w   -163.00 -79.00   0.50    0.81    --  -91.75 -45.00   0.00  168
118  \w     99.00 178.00   0.50    0.81    --  113.25  53.00 148.17  158
119  \w    101.00 178.00   0.50    0.81    --  113.25  45.00  30.00  154
120  \w    101.00 178.00   0.50    0.81    --  113.25  45.00  90.00  154
121  \w    101.00 178.00   0.50    0.81    --  113.25  45.00 -60.00  154
122  \w    101.00 178.00   0.50    0.81    --  113.25  45.00-120.00  154
123  \w    106.00 178.00   0.50    0.81    --  113.25  61.00-180.00  144
;
_diffrn_measurement_device 'four-circle diffractometer'
_diffrn_measurement_device_type 'XtaLAB Synergy, Dualflex, HyPix'
_diffrn_measurement_method '\w scans'
_diffrn_orient_matrix_type 'CrysAlisPro convention (1999,Acta A55,543-557)'
_diffrn_orient_matrix_UB_11 -0.1156139000
_diffrn_orient_matrix_UB_12 -0.0081693000
_diffrn_orient_matrix_UB_13 -0.0517704000
_diffrn_orient_matrix_UB_21 -0.0587237000
_diffrn_orient_matrix_UB_22 0.0709977000
_diffrn_orient_matrix_UB_23 0.0329739000
_diffrn_orient_matrix_UB_31 0.0685906000
_diffrn_orient_matrix_UB_32 0.0467434000
_diffrn_orient_matrix_UB_33 -0.0593201000
_diffrn_radiation_monochromator mirror
_diffrn_radiation_probe x-ray
_diffrn_radiation_type 'Cu K\a'
_diffrn_radiation_wavelength 1.54184
_diffrn_reflns_av_R_equivalents 0.0879
_diffrn_reflns_av_unetI/netI 0.0193
_diffrn_reflns_Laue_measured_fraction_full 1.000
_diffrn_reflns_Laue_measured_fraction_max 0.994
_diffrn_reflns_limit_h_max 13
_diffrn_reflns_limit_h_min -13
_diffrn_reflns_limit_k_max 23
_diffrn_reflns_limit_k_min -22
_diffrn_reflns_limit_l_max 22
_diffrn_reflns_limit_l_min -23
_diffrn_reflns_number 229465
_diffrn_reflns_point_group_measured_fraction_full 1.000
_diffrn_reflns_point_group_measured_fraction_max 0.992
_diffrn_reflns_theta_full 67.684
_diffrn_reflns_theta_max 80.650
_diffrn_reflns_theta_min 3.463
_diffrn_source 'micro-focus sealed X-ray tube'
_diffrn_source_type 'PhotonJet (Cu) X-ray Source'
_exptl_absorpt_coefficient_mu 7.486
_exptl_absorpt_correction_T_max 1.000
_exptl_absorpt_correction_T_min 0.425
_exptl_absorpt_correction_type gaussian
_exptl_absorpt_process_details
;
CrysAlisPro 1.171.42.101a (Rigaku Oxford Diffraction, 2023)
Numerical absorption correction based on gaussian integration over
a multifaceted crystal model
Empirical absorption correction using spherical harmonics,
implemented in SCALE3 ABSPACK scaling algorithm.
;
_exptl_crystal_colour 'clear colourless'
_exptl_crystal_density_diffrn 1.280
_exptl_crystal_description prism
_exptl_crystal_F_000 1360
_exptl_crystal_size_max 0.23
_exptl_crystal_size_mid 0.1
_exptl_crystal_size_min 0.08
_refine_diff_density_max 1.153
_refine_diff_density_min -0.648
_refine_diff_density_rms 0.084
_refine_ls_abs_structure_details
;
 Flack x determined using 3202 quotients [(I+)-(I-)]/[(I+)+(I-)]
 (Parsons, Flack and Wagner, Acta Cryst. B69 (2013) 249-259).
;
_refine_ls_abs_structure_Flack -0.030(5)
_refine_ls_extinction_method none
_refine_ls_goodness_of_fit_ref 1.063
_refine_ls_hydrogen_treatment constr
_refine_ls_matrix_type full
_refine_ls_number_parameters 293
_refine_ls_number_reflns 7472
_refine_ls_number_restraints 6
_refine_ls_restrained_S_all 1.065
_refine_ls_R_factor_all 0.0305
_refine_ls_R_factor_gt 0.0299
_refine_ls_shift/su_max 0.002
_refine_ls_shift/su_mean 0.000
_refine_ls_structure_factor_coef Fsqd
_refine_ls_weighting_details 'w=1/[\s^2^(Fo^2^)+(0.0516P)^2^+2.9340P] where P=(Fo^2^+2Fc^2^)/3'
_refine_ls_weighting_scheme calc
_refine_ls_wR_factor_gt 0.0820
_refine_ls_wR_factor_ref 0.0825
_reflns_Friedel_coverage 0.786
_reflns_Friedel_fraction_full 1.000
_reflns_Friedel_fraction_max 0.988
_reflns_number_gt 7317
_reflns_number_total 7472
_reflns_threshold_expression 'I > 2\s(I)'
_cod_data_source_file d4sc05983b2.cif
_cod_data_source_block pla23105_refinalized
_cod_database_code 1573282
_chemical_oxdiff_formula 'Lu C50 H50 P2 O Si3'
_chemical_oxdiff_usercomment ELTA98_clear_colorless_prism
_shelx_space_group_comment
;
The symmetry employed for this shelxl refinement is uniquely defined
by the following loop, which should always be used as a source of
symmetry information in preference to the above space-group names.
They are only intended as comments.
;
_shelx_estimated_absorpt_t_max 0.586
_shelx_estimated_absorpt_t_min 0.278
_olex2_refinement_description
;
1. Uiso/Uaniso restraints and constraints
Uanis(C4) \\sim Ueq: with sigma of 0.01 and sigma for terminal atoms of 0.02
2. Others
 Fixed Sof: C1(0.5) H1A(0.5) H1B(0.5) C2(0.5) H2A(0.5) H2B(0.5) C3(0.5)
 H3A(0.5) H3B(0.5) C5(0.5) H5A(0.5) H5B(0.5)
3.a Secondary CH2 refined with riding coordinates:
 C008(H00A,H00B), C00A(H00F,H00G), C00B(H00H,H00I), C00C(H00J,H00K), C00J(H00,
 HC), C00R(H7,HP), C1(H1A,H1B), C2(H2A,H2B), C3(H3A,H3B), C5(H5A,H5B), C4(H4A,
 H4B)
3.b Idealised Me refined as rotating group:
 C009(H00C,H00D,H00E), C00D(H00L,H00M,H00N), C00E(H00O,H00P,H00Q), C00F(H00R,
 H00S,H00T), C00G(H00U,H00V,H00W), C00H(H00X,H00Y,H), C00I(H00Z,HA,HB), C00L(H1,
 HD,HE), C00M(H2,HF,HG), C00N(H3,HH,HI), C00O(H4,HJ,HK), C00P(H5,HL,HM),
 C00Q(H6,HN,HO)
;
_olex2_submission_special_instructions 'No special instructions were received'
_oxdiff_exptl_absorpt_empirical_details
;
Empirical correction (ABSPACK) includes:
- Absorption correction using spherical harmonics
- Frame scaling
;
_oxdiff_exptl_absorpt_empirical_full_max 1.805
_oxdiff_exptl_absorpt_empirical_full_min 0.492

loop_
_space_group_symop_operation_xyz
'x, y, z'
'-x+1/2, -y, z+1/2'
'-x, y+1/2, -z+1/2'
'x+1/2, -y+1/2, -z'

loop_
_atom_site_label
_atom_site_type_symbol
_atom_site_fract_x
_atom_site_fract_y
_atom_site_fract_z
_atom_site_U_iso_or_equiv
_atom_site_adp_type
_atom_site_occupancy
_atom_site_site_symmetry_order
_atom_site_calc_flag
_atom_site_refinement_flags_posn
_atom_site_refinement_flags_adp
_atom_site_refinement_flags_occupancy
_atom_site_disorder_assembly
_atom_site_disorder_group
Lu01 Lu 0.30343(2) 0.59627(2) 0.26400(2) 0.03549(8) Uani 1 1 d . . . . .
Si02 Si 0.59997(14) 0.60970(10) 0.14632(9) 0.0466(3) Uani 1 1 d . . . . .
P003 P 0.18971(17) 0.44840(8) 0.22457(9) 0.0509(3) Uani 1 1 d . . . . .
Si04 Si 0.11941(16) 0.70278(9) 0.11934(9) 0.0471(3) Uani 1 1 d . . . . .
P005 P 0.09717(16) 0.54814(10) 0.37173(10) 0.0551(4) Uani 1 1 d . . . . .
Si06 Si 0.3183(2) 0.77014(9) 0.38926(10) 0.0550(4) Uani 1 1 d . . . . .
O007 O 0.4256(4) 0.5258(3) 0.3503(3) 0.0549(10) Uani 1 1 d . . . . .
C008 C 0.3803(6) 0.7046(3) 0.3195(3) 0.0466(12) Uani 1 1 d . . . . .
H00A H 0.463635 0.689308 0.340139 0.056 Uiso 1 1 calc R U . . .
H00B H 0.401043 0.736834 0.276763 0.056 Uiso 1 1 calc R U . . .
C009 C -0.0411(6) 0.7422(4) 0.0952(4) 0.0579(16) Uani 1 1 d . . . . .
H00C H -0.097541 0.702156 0.078786 0.087 Uiso 1 1 calc R U . . .
H00D H -0.031700 0.778657 0.055408 0.087 Uiso 1 1 calc R U . . .
H00E H -0.077801 0.766240 0.138986 0.087 Uiso 1 1 calc R U . . .
C00A C 0.4432(5) 0.5681(4) 0.1660(4) 0.0478(13) Uani 1 1 d . . . . .
H00F H 0.458985 0.514124 0.169728 0.057 Uiso 1 1 calc R U . . .
H00G H 0.392681 0.575266 0.120214 0.057 Uiso 1 1 calc R U . . .
C00B C 0.1210(5) 0.6463(3) 0.2049(3) 0.0429(11) Uani 1 1 d . . . . .
H00H H 0.064349 0.603641 0.194883 0.051 Uiso 1 1 calc R U . . .
H00I H 0.077480 0.676635 0.242919 0.051 Uiso 1 1 calc R U . . .
C00C C 0.4529(7) 0.5496(5) 0.4244(4) 0.0636(18) Uani 1 1 d . . . . .
H00J H 0.413536 0.515135 0.460473 0.076 Uiso 1 1 calc R U . . .
H00K H 0.417516 0.599723 0.432919 0.076 Uiso 1 1 calc R U . . .
C00D C 0.6784(9) 0.5755(6) 0.0591(6) 0.102(4) Uani 1 1 d . . . . .
H00L H 0.759467 0.601452 0.051958 0.152 Uiso 1 1 calc R U . . .
H00M H 0.622423 0.585130 0.016709 0.152 Uiso 1 1 calc R U . . .
H00N H 0.694066 0.522119 0.063150 0.152 Uiso 1 1 calc R U . . .
C00E C 0.7135(7) 0.5958(8) 0.2231(6) 0.109(4) Uani 1 1 d . . . . .
H00O H 0.683524 0.622475 0.267001 0.164 Uiso 1 1 calc R U . . .
H00P H 0.797441 0.614707 0.208601 0.164 Uiso 1 1 calc R U . . .
H00Q H 0.719963 0.542792 0.234340 0.164 Uiso 1 1 calc R U . . .
C00F C 0.3003(11) 0.7288(5) 0.4838(4) 0.078(2) Uani 1 1 d . . . . .
H00R H 0.244177 0.685464 0.481095 0.117 Uiso 1 1 calc R U . . .
H00S H 0.263197 0.765642 0.517348 0.117 Uiso 1 1 calc R U . . .
H00T H 0.384004 0.713636 0.502432 0.117 Uiso 1 1 calc R U . . .
C00G C 0.4231(15) 0.8529(5) 0.4042(6) 0.101(4) Uani 1 1 d . . . . .
H00U H 0.507992 0.836510 0.419730 0.152 Uiso 1 1 calc R U . . .
H00V H 0.386103 0.884557 0.442734 0.152 Uiso 1 1 calc R U . . .
H00W H 0.430023 0.881056 0.357919 0.152 Uiso 1 1 calc R U . . .
C00H C 0.2271(7) 0.7855(6) 0.1288(6) 0.085(3) Uani 1 1 d . . . . .
H00X H 0.200189 0.815299 0.171400 0.127 Uiso 1 1 calc R U . . .
H00Y H 0.222105 0.815652 0.083676 0.127 Uiso 1 1 calc R U . . .
H H 0.314961 0.768799 0.136118 0.127 Uiso 1 1 calc R U . . .
C00I C 0.1695(14) 0.6478(6) 0.0364(4) 0.110(5) Uani 1 1 d . . . . .
H00Z H 0.255794 0.628585 0.044123 0.165 Uiso 1 1 calc R U . . .
HA H 0.168570 0.679768 -0.007541 0.165 Uiso 1 1 calc R U . . .
HB H 0.110450 0.606424 0.029101 0.165 Uiso 1 1 calc R U . . .
C00J C 0.5016(10) 0.4605(5) 0.3359(7) 0.086(3) Uani 1 1 d . . . . .
H00 H 0.532819 0.460063 0.284153 0.103 Uiso 1 1 calc R U . . .
HC H 0.452109 0.414770 0.345190 0.103 Uiso 1 1 calc R U . . .
C00L C 0.1257(9) 0.5209(7) 0.4671(7) 0.112(5) Uani 1 1 d . . . . .
H1 H 0.178276 0.476040 0.468081 0.168 Uiso 1 1 calc R U . . .
HD H 0.044171 0.511038 0.491628 0.168 Uiso 1 1 calc R U . . .
HE H 0.170125 0.560990 0.493124 0.168 Uiso 1 1 calc R U . . .
C00M C -0.0366(8) 0.6094(7) 0.3854(5) 0.085(3) Uani 1 1 d . . . . .
H2 H -0.008577 0.653634 0.412436 0.127 Uiso 1 1 calc R U . . .
HF H -0.102613 0.583838 0.413999 0.127 Uiso 1 1 calc R U . . .
HG H -0.071228 0.624160 0.337182 0.127 Uiso 1 1 calc R U . . .
C00N C 0.1155(12) 0.4540(6) 0.1329(5) 0.094(3) Uani 1 1 d . . . . .
H3 H 0.060863 0.497996 0.130501 0.141 Uiso 1 1 calc R U . . .
HH H 0.064033 0.409544 0.124214 0.141 Uiso 1 1 calc R U . . .
HI H 0.181922 0.457529 0.094897 0.141 Uiso 1 1 calc R U . . .
C00O C 0.2688(13) 0.3586(5) 0.2200(10) 0.136(6) Uani 1 1 d . . . . .
H4 H 0.336591 0.360334 0.182721 0.203 Uiso 1 1 calc R U . . .
HJ H 0.206629 0.320416 0.206302 0.203 Uiso 1 1 calc R U . . .
HK H 0.305544 0.346700 0.268432 0.203 Uiso 1 1 calc R U . . .
C00P C 0.1594(11) 0.8059(7) 0.3617(7) 0.111(4) Uani 1 1 d . . . . .
H5 H 0.168197 0.837267 0.317683 0.166 Uiso 1 1 calc R U . . .
HL H 0.123377 0.835165 0.402385 0.166 Uiso 1 1 calc R U . . .
HM H 0.102753 0.764221 0.350551 0.166 Uiso 1 1 calc R U . . .
C00Q C 0.5858(8) 0.7129(5) 0.1320(6) 0.074(2) Uani 1 1 d . . . . .
H6 H 0.549015 0.735686 0.176397 0.112 Uiso 1 1 calc R U . . .
HN H 0.530676 0.722760 0.089349 0.112 Uiso 1 1 calc R U . . .
HO H 0.670507 0.733888 0.122875 0.112 Uiso 1 1 calc R U . . .
C00R C 0.5910(10) 0.5506(9) 0.4342(6) 0.117(5) Uani 1 1 d . . . . .
H7 H 0.617023 0.549891 0.486891 0.140 Uiso 1 1 calc R U . . .
HP H 0.632606 0.592242 0.407965 0.140 Uiso 1 1 calc R U . . .
C1 C 0.073(2) 0.4153(13) 0.2889(16) 0.065(6) Uani 0.5 1 d . . P A 2
H1A H 0.015962 0.379060 0.264126 0.078 Uiso 0.5 1 calc R U P A 2
H1B H 0.115194 0.390021 0.330829 0.078 Uiso 0.5 1 calc R U P A 2
C2 C -0.0059(12) 0.4807(9) 0.3176(8) 0.055(3) Uani 0.5 1 d . . P A 2
H2A H -0.075008 0.462089 0.349980 0.066 Uiso 0.5 1 calc R U P A 2
H2B H -0.045571 0.506855 0.275288 0.066 Uiso 0.5 1 calc R U P A 2
C3 C 0.0510(18) 0.4499(10) 0.3591(9) 0.072(5) Uani 0.5 1 d . . P A 1
H3A H 0.118265 0.416777 0.378684 0.087 Uiso 0.5 1 calc R U P A 1
H3B H -0.029374 0.439337 0.385772 0.087 Uiso 0.5 1 calc R U P A 1
C5 C 0.034(2) 0.4375(14) 0.2773(11) 0.063(5) Uani 0.5 1 d . . P A 1
H5A H -0.029100 0.473527 0.257977 0.076 Uiso 0.5 1 calc R U P A 1
H5B H -0.000314 0.387084 0.268959 0.076 Uiso 0.5 1 calc R U P A 1
C4 C 0.6135(16) 0.4679(9) 0.3914(9) 0.136(5) Uani 1 1 d . U . . .
H4A H 0.696227 0.467095 0.365008 0.163 Uiso 1 1 calc R U . . .
H4B H 0.612050 0.426825 0.427748 0.163 Uiso 1 1 calc R U . . .

loop_
_atom_site_aniso_label
_atom_site_aniso_U_11
_atom_site_aniso_U_22
_atom_site_aniso_U_33
_atom_site_aniso_U_23
_atom_site_aniso_U_13
_atom_site_aniso_U_12
Lu01 0.02956(11) 0.03722(12) 0.03970(13) 0.00001(9) 0.00223(9) 0.00049(9)
Si02 0.0319(6) 0.0590(9) 0.0488(7) -0.0047(7) 0.0068(6) -0.0047(6)
P003 0.0540(8) 0.0442(7) 0.0544(8) -0.0014(6) 0.0061(8) -0.0135(6)
Si04 0.0475(8) 0.0491(8) 0.0446(7) 0.0064(6) 0.0018(6) 0.0131(7)
P005 0.0400(7) 0.0638(9) 0.0614(9) -0.0027(7) 0.0170(7) -0.0070(7)
Si06 0.0674(11) 0.0476(8) 0.0498(8) -0.0101(6) -0.0030(8) 0.0089(8)
O007 0.049(2) 0.060(2) 0.057(2) 0.002(2) -0.002(2) 0.016(2)
C008 0.047(3) 0.046(3) 0.047(3) -0.008(2) 0.000(2) 0.000(2)
C009 0.047(3) 0.055(3) 0.072(4) 0.008(3) -0.019(3) 0.007(3)
C00A 0.035(3) 0.052(3) 0.056(3) -0.013(3) 0.008(2) -0.005(2)
C00B 0.042(3) 0.048(3) 0.039(2) 0.003(2) 0.000(2) 0.005(2)
C00C 0.060(4) 0.072(5) 0.058(4) 0.004(3) -0.007(3) 0.017(3)
C00D 0.077(6) 0.117(7) 0.111(7) -0.056(6) 0.059(6) -0.040(5)
C00E 0.033(3) 0.197(12) 0.098(7) 0.065(8) -0.015(4) -0.013(5)
C00F 0.105(6) 0.075(5) 0.055(4) -0.008(3) 0.015(5) 0.017(5)
C00G 0.171(12) 0.057(4) 0.076(6) -0.014(4) 0.007(7) -0.023(6)
C00H 0.050(4) 0.090(6) 0.114(7) 0.046(6) -0.009(4) -0.012(4)
C00I 0.180(13) 0.103(7) 0.047(4) 0.012(4) 0.019(5) 0.085(8)
C00J 0.085(6) 0.063(5) 0.110(7) -0.007(5) -0.017(6) 0.027(4)
C00L 0.066(5) 0.151(10) 0.119(8) 0.092(8) 0.027(5) 0.026(6)
C00M 0.055(4) 0.143(9) 0.057(4) 0.023(5) 0.011(3) 0.028(5)
C00N 0.141(9) 0.081(6) 0.059(4) -0.004(4) -0.012(5) -0.054(6)
C00O 0.124(9) 0.044(4) 0.239(18) -0.028(7) -0.049(11) 0.004(5)
C00P 0.106(8) 0.122(8) 0.104(7) -0.050(7) -0.025(6) 0.070(7)
C00Q 0.053(4) 0.072(5) 0.098(6) 0.005(4) 0.014(4) -0.001(4)
C00R 0.070(6) 0.212(15) 0.069(5) -0.003(7) -0.019(5) 0.034(8)
C1 0.060(13) 0.058(11) 0.076(12) 0.018(8) -0.003(9) -0.015(8)
C2 0.042(6) 0.080(9) 0.043(6) 0.014(7) -0.002(5) -0.023(6)
C3 0.082(11) 0.080(10) 0.055(8) -0.022(8) 0.016(8) -0.039(9)
C5 0.059(12) 0.082(16) 0.049(10) -0.018(10) 0.020(9) -0.033(10)
C4 0.130(9) 0.146(10) 0.132(9) 0.016(8) -0.014(8) 0.053(8)

loop_
_atom_type_symbol
_atom_type_description
_atom_type_scat_dispersion_real
_atom_type_scat_dispersion_imag
_atom_type_scat_source
C C 0.0181 0.0091 'International Tables Vol C Tables 4.2.6.8 and 6.1.1.4'
H H 0.0000 0.0000 'International Tables Vol C Tables 4.2.6.8 and 6.1.1.4'
Lu Lu -6.6179 4.6937 'International Tables Vol C Tables 4.2.6.8 and 6.1.1.4'
O O 0.0492 0.0322 'International Tables Vol C Tables 4.2.6.8 and 6.1.1.4'
P P 0.2955 0.4335 'International Tables Vol C Tables 4.2.6.8 and 6.1.1.4'
Si Si 0.2541 0.3302 'International Tables Vol C Tables 4.2.6.8 and 6.1.1.4'

loop_
_exptl_crystal_face_index_h
_exptl_crystal_face_index_k
_exptl_crystal_face_index_l
_exptl_crystal_face_perp_dist
-5 0 8 0.0466
-4 -4 9 0.0410
-3 -7 8 0.0535
4 4 -9 0.0412
5 7 5 0.0367
-4 -5 -8 0.0333
-4 -7 7 0.0477
6 5 3 0.0494
3 -1 11 0.0612
5 4 6 0.0494
-6 -6 0 0.0276
-6 -4 -6 0.0371
-1 3 -11 0.0544
7 1 1 0.0646
4 -5 8 0.0863
0 7 -9 0.0523
-7 0 -2 0.0463
6 -5 -3 0.0928
-3 -1 11 0.0438
0 -5 -11 0.0443
2 1 -11 0.0432

loop_
_geom_angle_atom_site_label_1
_geom_angle_atom_site_label_2
_geom_angle_atom_site_label_3
_geom_angle
_geom_angle_site_symmetry_1
_geom_angle_site_symmetry_3
_geom_angle_publ_flag
P003 Lu01 P005 67.36(5) . . ?
O007 Lu01 P003 84.01(13) . . ?
O007 Lu01 P005 79.20(12) . . ?
C008 Lu01 P003 168.24(16) . . ?
C008 Lu01 P005 102.16(16) . . ?
C008 Lu01 O007 88.8(2) . . ?
C008 Lu01 C00A 106.7(2) . . ?
C008 Lu01 C00B 98.8(2) . . ?
C00A Lu01 P003 82.99(15) . . ?
C00A Lu01 P005 149.75(16) . . ?
C00A Lu01 O007 92.4(2) . . ?
C00A Lu01 C00B 104.3(2) . . ?
C00B Lu01 P003 84.89(15) . . ?
C00B Lu01 P005 79.73(14) . . ?
C00B Lu01 O007 158.67(18) . . ?
C00A Si02 C00D 114.7(3) . . ?
C00A Si02 C00E 112.1(4) . . ?
C00A Si02 C00Q 111.0(3) . . ?
C00D Si02 C00Q 104.1(5) . . ?
C00E Si02 C00D 107.5(6) . . ?
C00E Si02 C00Q 106.7(6) . . ?
C00N P003 Lu01 109.5(3) . . ?
C00N P003 C5 95.3(8) . . ?
C00O P003 Lu01 128.2(4) . . ?
C00O P003 C00N 101.6(7) . . ?
C00O P003 C5 108.8(10) . . ?
C1 P003 Lu01 114.5(9) . . ?
C1 P003 C00N 108.2(9) . . ?
C1 P003 C00O 92.6(9) . . ?
C5 P003 Lu01 108.3(7) . . ?
C009 Si04 C00H 105.0(4) . . ?
C00B Si04 C009 114.2(3) . . ?
C00B Si04 C00H 110.9(4) . . ?
C00B Si04 C00I 112.0(3) . . ?
C00I Si04 C009 105.5(5) . . ?
C00I Si04 C00H 108.9(6) . . ?
C00L P005 Lu01 124.5(3) . . ?
C00L P005 C2 114.1(6) . . ?
C00L P005 C3 84.3(7) . . ?
C00M P005 Lu01 117.8(3) . . ?
C00M P005 C00L 99.5(4) . . ?
C00M P005 C2 91.1(6) . . ?
C00M P005 C3 113.6(8) . . ?
C2 P005 Lu01 105.1(4) . . ?
C3 P005 Lu01 112.4(5) . . ?
C008 Si06 C00F 113.7(3) . . ?
C008 Si06 C00G 113.7(4) . . ?
C008 Si06 C00P 110.9(4) . . ?
C00F Si06 C00G 104.2(5) . . ?
C00P Si06 C00F 107.0(6) . . ?
C00P Si06 C00G 106.8(6) . . ?
C00C O007 Lu01 123.9(4) . . ?
C00C O007 C00J 107.6(6) . . ?
C00J O007 Lu01 127.8(5) . . ?
Lu01 C008 H00A 103.5 . . ?
Lu01 C008 H00B 103.5 . . ?
Si06 C008 Lu01 134.9(3) . . ?
Si06 C008 H00A 103.5 . . ?
Si06 C008 H00B 103.5 . . ?
H00A C008 H00B 105.3 . . ?
Si04 C009 H00C 109.5 . . ?
Si04 C009 H00D 109.5 . . ?
Si04 C009 H00E 109.5 . . ?
H00C C009 H00D 109.5 . . ?
H00C C009 H00E 109.5 . . ?
H00D C009 H00E 109.5 . . ?
Lu01 C00A H00F 105.4 . . ?
Lu01 C00A H00G 105.4 . . ?
Si02 C00A Lu01 127.8(3) . . ?
Si02 C00A H00F 105.4 . . ?
Si02 C00A H00G 105.4 . . ?
H00F C00A H00G 106.0 . . ?
Lu01 C00B H00H 105.7 . . ?
Lu01 C00B H00I 105.7 . . ?
Si04 C00B Lu01 126.4(3) . . ?
Si04 C00B H00H 105.7 . . ?
Si04 C00B H00I 105.7 . . ?
H00H C00B H00I 106.2 . . ?
O007 C00C H00J 110.0 . . ?
O007 C00C H00K 110.0 . . ?
O007 C00C C00R 108.3(7) . . ?
H00J C00C H00K 108.4 . . ?
C00R C00C H00J 110.0 . . ?
C00R C00C H00K 110.0 . . ?
Si02 C00D H00L 109.5 . . ?
Si02 C00D H00M 109.5 . . ?
Si02 C00D H00N 109.5 . . ?
H00L C00D H00M 109.5 . . ?
H00L C00D H00N 109.5 . . ?
H00M C00D H00N 109.5 . . ?
Si02 C00E H00O 109.5 . . ?
Si02 C00E H00P 109.5 . . ?
Si02 C00E H00Q 109.5 . . ?
H00O C00E H00P 109.5 . . ?
H00O C00E H00Q 109.5 . . ?
H00P C00E H00Q 109.5 . . ?
Si06 C00F H00R 109.5 . . ?
Si06 C00F H00S 109.5 . . ?
Si06 C00F H00T 109.5 . . ?
H00R C00F H00S 109.5 . . ?
H00R C00F H00T 109.5 . . ?
H00S C00F H00T 109.5 . . ?
Si06 C00G H00U 109.5 . . ?
Si06 C00G H00V 109.5 . . ?
Si06 C00G H00W 109.5 . . ?
H00U C00G H00V 109.5 . . ?
H00U C00G H00W 109.5 . . ?
H00V C00G H00W 109.5 . . ?
Si04 C00H H00X 109.5 . . ?
Si04 C00H H00Y 109.5 . . ?
Si04 C00H H 109.5 . . ?
H00X C00H H00Y 109.5 . . ?
H00X C00H H 109.5 . . ?
H00Y C00H H 109.5 . . ?
Si04 C00I H00Z 109.5 . . ?
Si04 C00I HA 109.5 . . ?
Si04 C00I HB 109.5 . . ?
H00Z C00I HA 109.5 . . ?
H00Z C00I HB 109.5 . . ?
HA C00I HB 109.5 . . ?
O007 C00J H00 111.1 . . ?
O007 C00J HC 111.1 . . ?
O007 C00J C4 103.4(9) . . ?
H00 C00J HC 109.0 . . ?
C4 C00J H00 111.1 . . ?
C4 C00J HC 111.1 . . ?
P005 C00L H1 109.5 . . ?
P005 C00L HD 109.5 . . ?
P005 C00L HE 109.5 . . ?
H1 C00L HD 109.5 . . ?
H1 C00L HE 109.5 . . ?
HD C00L HE 109.5 . . ?
P005 C00M H2 109.5 . . ?
P005 C00M HF 109.5 . . ?
P005 C00M HG 109.5 . . ?
H2 C00M HF 109.5 . . ?
H2 C00M HG 109.5 . . ?
HF C00M HG 109.5 . . ?
P003 C00N H3 109.5 . . ?
P003 C00N HH 109.5 . . ?
P003 C00N HI 109.5 . . ?
H3 C00N HH 109.5 . . ?
H3 C00N HI 109.5 . . ?
HH C00N HI 109.5 . . ?
P003 C00O H4 109.5 . . ?
P003 C00O HJ 109.5 . . ?
P003 C00O HK 109.5 . . ?
H4 C00O HJ 109.5 . . ?
H4 C00O HK 109.5 . . ?
HJ C00O HK 109.5 . . ?
Si06 C00P H5 109.5 . . ?
Si06 C00P HL 109.5 . . ?
Si06 C00P HM 109.5 . . ?
H5 C00P HL 109.5 . . ?
H5 C00P HM 109.5 . . ?
HL C00P HM 109.5 . . ?
Si02 C00Q H6 109.5 . . ?
Si02 C00Q HN 109.5 . . ?
Si02 C00Q HO 109.5 . . ?
H6 C00Q HN 109.5 . . ?
H6 C00Q HO 109.5 . . ?
HN C00Q HO 109.5 . . ?
C00C C00R H7 112.9 . . ?
C00C C00R HP 112.9 . . ?
C00C C00R C4 94.2(11) . . ?
H7 C00R HP 110.3 . . ?
C4 C00R H7 112.9 . . ?
C4 C00R HP 112.9 . . ?
P003 C1 H1A 109.8 . . ?
P003 C1 H1B 109.8 . . ?
H1A C1 H1B 108.3 . . ?
C2 C1 P003 109.3(14) . . ?
C2 C1 H1A 109.8 . . ?
C2 C1 H1B 109.8 . . ?
P005 C2 H2A 109.4 . . ?
P005 C2 H2B 109.4 . . ?
C1 C2 P005 111.2(13) . . ?
C1 C2 H2A 109.4 . . ?
C1 C2 H2B 109.4 . . ?
H2A C2 H2B 108.0 . . ?
P005 C3 H3A 110.3 . . ?
P005 C3 H3B 110.3 . . ?
H3A C3 H3B 108.6 . . ?
C5 C3 P005 107.1(14) . . ?
C5 C3 H3A 110.3 . . ?
C5 C3 H3B 110.3 . . ?
P003 C5 H5A 109.2 . . ?
P003 C5 H5B 109.2 . . ?
C3 C5 P003 111.9(15) . . ?
C3 C5 H5A 109.2 . . ?
C3 C5 H5B 109.2 . . ?
H5A C5 H5B 107.9 . . ?
C00J C4 C00R 105.3(9) . . ?
C00J C4 H4A 110.7 . . ?
C00J C4 H4B 110.7 . . ?
C00R C4 H4A 110.7 . . ?
C00R C4 H4B 110.7 . . ?
H4A C4 H4B 108.8 . . ?

loop_
_geom_bond_atom_site_label_1
_geom_bond_atom_site_label_2
_geom_bond_distance
_geom_bond_site_symmetry_2
_geom_bond_publ_flag
Lu01 P003 3.0084(14) . ?
Lu01 P005 3.0371(15) . ?
Lu01 O007 2.385(4) . ?
Lu01 C008 2.340(6) . ?
Lu01 C00A 2.355(6) . ?
Lu01 C00B 2.371(5) . ?
Si02 C00A 1.843(6) . ?
Si02 C00D 1.881(8) . ?
Si02 C00E 1.845(8) . ?
Si02 C00Q 1.886(9) . ?
P003 C00N 1.832(9) . ?
P003 C00O 1.822(10) . ?
P003 C1 1.79(3) . ?
P003 C5 1.90(2) . ?
Si04 C009 1.880(6) . ?
Si04 C00B 1.850(6) . ?
Si04 C00H 1.880(9) . ?
Si04 C00I 1.871(8) . ?
P005 C00L 1.816(10) . ?
P005 C00M 1.804(9) . ?
P005 C2 1.898(14) . ?
P005 C3 1.852(15) . ?
Si06 C008 1.846(6) . ?
Si06 C00F 1.872(8) . ?
Si06 C00G 1.875(11) . ?
Si06 C00P 1.857(10) . ?
O007 C00C 1.433(9) . ?
O007 C00J 1.447(9) . ?
C008 H00A 0.9900 . ?
C008 H00B 0.9900 . ?
C009 H00C 0.9800 . ?
C009 H00D 0.9800 . ?
C009 H00E 0.9800 . ?
C00A H00F 0.9900 . ?
C00A H00G 0.9900 . ?
C00B H00H 0.9900 . ?
C00B H00I 0.9900 . ?
C00C H00J 0.9900 . ?
C00C H00K 0.9900 . ?
C00C C00R 1.461(13) . ?
C00D H00L 0.9800 . ?
C00D H00M 0.9800 . ?
C00D H00N 0.9800 . ?
C00E H00O 0.9800 . ?
C00E H00P 0.9800 . ?
C00E H00Q 0.9800 . ?
C00F H00R 0.9800 . ?
C00F H00S 0.9800 . ?
C00F H00T 0.9800 . ?
C00G H00U 0.9800 . ?
C00G H00V 0.9800 . ?
C00G H00W 0.9800 . ?
C00H H00X 0.9800 . ?
C00H H00Y 0.9800 . ?
C00H H 0.9800 . ?
C00I H00Z 0.9800 . ?
C00I HA 0.9800 . ?
C00I HB 0.9800 . ?
C00J H00 0.9900 . ?
C00J HC 0.9900 . ?
C00J C4 1.549(18) . ?
C00L H1 0.9800 . ?
C00L HD 0.9800 . ?
C00L HE 0.9800 . ?
C00M H2 0.9800 . ?
C00M HF 0.9800 . ?
C00M HG 0.9800 . ?
C00N H3 0.9800 . ?
C00N HH 0.9800 . ?
C00N HI 0.9800 . ?
C00O H4 0.9800 . ?
C00O HJ 0.9800 . ?
C00O HK 0.9800 . ?
C00P H5 0.9800 . ?
C00P HL 0.9800 . ?
C00P HM 0.9800 . ?
C00Q H6 0.9800 . ?
C00Q HN 0.9800 . ?
C00Q HO 0.9800 . ?
C00R H7 0.9900 . ?
C00R HP 0.9900 . ?
C00R C4 1.70(2) . ?
C1 H1A 0.9900 . ?
C1 H1B 0.9900 . ?
C1 C2 1.53(3) . ?
C2 H2A 0.9900 . ?
C2 H2B 0.9900 . ?
C3 H3A 0.9900 . ?
C3 H3B 0.9900 . ?
C3 C5 1.50(2) . ?
C5 H5A 0.9900 . ?
C5 H5B 0.9900 . ?
C4 H4A 0.9900 . ?
C4 H4B 0.9900 . ?

loop_
_geom_torsion_atom_site_label_1
_geom_torsion_atom_site_label_2
_geom_torsion_atom_site_label_3
_geom_torsion_atom_site_label_4
_geom_torsion
_geom_torsion_site_symmetry_1
_geom_torsion_site_symmetry_2
_geom_torsion_site_symmetry_3
_geom_torsion_site_symmetry_4
_geom_torsion_publ_flag
Lu01 P003 C1 C2 36.7(16) . . . . ?
Lu01 P005 C2 C1 58.2(12) . . . . ?
Lu01 P005 C3 C5 -46.1(17) . . . . ?
Lu01 O007 C00C C00R -123.2(8) . . . . ?
Lu01 O007 C00J C4 146.7(8) . . . . ?
P003 C1 C2 P005 -63.6(16) . . . . ?
P005 C3 C5 P003 65.2(19) . . . . ?
O007 C00C C00R C4 -43.9(10) . . . . ?
O007 C00J C4 C00R -3.6(14) . . . . ?
C009 Si04 C00B Lu01 -173.1(3) . . . . ?
C00C O007 C00J C4 -23.6(11) . . . . ?
C00C C00R C4 C00J 27.8(13) . . . . ?
C00D Si02 C00A Lu01 -176.7(6) . . . . ?
C00E Si02 C00A Lu01 60.2(7) . . . . ?
C00F Si06 C008 Lu01 66.2(6) . . . . ?
C00G Si06 C008 Lu01 -174.7(5) . . . . ?
C00H Si04 C00B Lu01 -54.7(5) . . . . ?
C00I Si04 C00B Lu01 67.1(6) . . . . ?
C00J O007 C00C C00R 47.6(11) . . . . ?
C00L P005 C2 C1 -81.6(13) . . . . ?
C00L P005 C3 C5 -171.2(15) . . . . ?
C00M P005 C2 C1 177.5(12) . . . . ?
C00M P005 C3 C5 90.9(14) . . . . ?
C00N P003 C1 C2 -85.6(16) . . . . ?
C00O P003 C1 C2 171.3(15) . . . . ?
C00P Si06 C008 Lu01 -54.4(7) . . . . ?
C00Q Si02 C00A Lu01 -59.1(6) . . . . ?

loop_
_exptl_oxdiff_crystal_face_indexfrac_h
_exptl_oxdiff_crystal_face_indexfrac_k
_exptl_oxdiff_crystal_face_indexfrac_l
_exptl_oxdiff_crystal_face_x
_exptl_oxdiff_crystal_face_y
_exptl_oxdiff_crystal_face_z
-4.7883 -0.3925 8.3161 0.1263 0.5275 -0.8401
-3.9721 -4.1959 8.5347 0.0517 0.2168 -0.9749
-2.7125 -7.4266 7.7565 -0.0273 -0.1122 -0.9933
4.0403 3.9619 -8.5519 -0.0567 -0.2380 0.9696
4.5755 7.1526 4.9584 -0.8441 0.4026 0.3540
-3.7487 -5.3454 -8.2169 0.9025 -0.4303 -0.0196
-3.5649 -6.9395 7.1680 0.0977 -0.0470 -0.9941
5.9023 5.2481 2.6583 -0.8629 0.1137 0.4925
2.8774 -0.9215 10.5863 -0.8732 0.1147 -0.4737
5.4798 3.5383 6.0297 -0.9746 0.1282 0.1836
-5.8121 -6.1341 -0.0383 0.7241 -0.0955 -0.6831
-5.5619 -3.7638 -5.6596 0.9668 -0.1272 -0.2217
-1.2890 2.8142 -11.1532 0.7034 -0.0923 0.7047
6.8018 0.5982 0.5373 -0.8191 -0.3392 0.4626
3.7347 -5.4272 8.1563 -0.8097 -0.3357 -0.4814
-0.1091 6.9045 -9.4520 0.4455 0.1849 0.8760
-6.7133 0.4787 -1.9906 0.8753 0.3626 -0.3200
5.8439 -5.4398 -2.5600 -0.4987 -0.8138 0.2984
-2.6572 -0.9185 10.7415 -0.2414 0.4450 -0.8624
-0.1192 -5.1196 -10.5409 0.6013 -0.7041 0.3778
1.8506 0.7831 -11.2423 0.3617 -0.4238 0.8304
